data_1570449
loop_
_publ_author_name
'Sacharczuk, Natalia'
'Olejniczak, Anna'
'Bujak, Maciej'
'Dziubek, Kamil Filip'
'Katrusiak, Andrzej'
'Podsiad&#x142;o, Marcin'

_publ_section_title
;
 Conformation-aggregation interplay in the simplest aliphatic ethers
 probed under high pressure.
;
_journal_issue 'Pt 1'
_journal_name_full IUCrJ
_journal_page_first 57
_journal_page_last 61
_journal_paper_doi 10.1107/S2052252523009995
_journal_volume 11
_journal_year 2024
_chemical_formula_moiety 'C6 H14 O'
_chemical_formula_sum 'C6 H14 O'
_chemical_formula_weight 102.17
_chemical_name_systematic 'dipropyl ether'
_space_group_crystal_system monoclinic
_space_group_IT_number 14
_space_group_name_Hall '-P 2ybc'
_space_group_name_H-M_alt 'P 1 21/c 1'
_atom_sites_solution_hydrogens geom
_atom_sites_solution_primary dual
_audit_creation_method
; Olex2 1.5
(compiled 2022.04.07 svn.rca3783a0 for OlexSys, GUI svn.r6498)
;
_cell_angle_alpha 90
_cell_angle_beta 100.84(6)
_cell_angle_gamma 90
_cell_formula_units_Z 4
_cell_length_a 9.368(8)
_cell_length_b 4.1229(4)
_cell_length_c 15.434(4)
_cell_measurement_reflns_used 1024
_cell_measurement_temperature 295(2)
_cell_measurement_theta_max 24.5000
_cell_measurement_theta_min 5.0860
_cell_volume 585.5(5)
_computing_cell_refinement 'CrysAlisPro 1.171.42.49 (Rigaku OD, 2022)'
_computing_data_collection 'CrysAlisPro 1.171.42.49 (Rigaku OD, 2022)'
_computing_data_reduction 'CrysAlisPro 1.171.42.49 (Rigaku OD, 2022)'
_computing_molecular_graphics 'Olex2 1.5 (Dolomanov et al., 2009)'
_computing_publication_material 'Olex2 1.5 (Dolomanov et al., 2009)'
_computing_structure_refinement 'SHELXL 2018/3 (Sheldrick, 2015)'
_computing_structure_solution 'SHELXT 2018/2 (Sheldrick, 2018)'
_diffrn_ambient_environment 'diamond-anvil cell'
_diffrn_ambient_pressure 2100000
_diffrn_ambient_temperature 295(2)
_diffrn_measured_fraction_theta_full 0.346
_diffrn_measured_fraction_theta_max 0.314
_diffrn_measurement_device_type 'KUMA KM4-CCD, Eos'
_diffrn_measurement_method '\f- and \w-scans'
_diffrn_radiation_type MoK\a
_diffrn_radiation_wavelength 0.71073
_diffrn_reflns_av_R_equivalents 0.0297
_diffrn_reflns_av_unetI/netI 0.0216
_diffrn_reflns_Laue_measured_fraction_full 0.346
_diffrn_reflns_Laue_measured_fraction_max 0.314
_diffrn_reflns_limit_h_max 6
_diffrn_reflns_limit_h_min -6
_diffrn_reflns_limit_k_max 5
_diffrn_reflns_limit_k_min -5
_diffrn_reflns_limit_l_max 16
_diffrn_reflns_limit_l_min -16
_diffrn_reflns_number 2850
_diffrn_reflns_point_group_measured_fraction_full 0.346
_diffrn_reflns_point_group_measured_fraction_max 0.314
_diffrn_reflns_theta_full 25.242
_diffrn_reflns_theta_max 26.530
_diffrn_reflns_theta_min 5.125
_exptl_absorpt_coefficient_mu 0.075
_exptl_absorpt_correction_T_max 1.00000
_exptl_absorpt_correction_T_min 0.51647
_exptl_absorpt_correction_type multi-scan
_exptl_absorpt_process_details
;  
CrysAlisPro 1.171.42.49 (Rigaku Oxford Diffraction, 2022)
Empirical absorption correction using spherical harmonics,
implemented in SCALE3 ABSPACK scaling algorithm.
;
_exptl_crystal_colour colourless
_exptl_crystal_density_diffrn 1.159
_exptl_crystal_description disc
_exptl_crystal_F_000 232
_exptl_crystal_size_max 0.39
_exptl_crystal_size_mid 0.38
_exptl_crystal_size_min 0.24
_refine_diff_density_max 0.101
_refine_diff_density_min -0.096
_refine_diff_density_rms 0.023
_refine_ls_extinction_method none
_refine_ls_goodness_of_fit_ref 1.053
_refine_ls_hydrogen_treatment constr
_refine_ls_matrix_type full
_refine_ls_number_parameters 66
_refine_ls_number_reflns 383
_refine_ls_number_restraints 0
_refine_ls_restrained_S_all 1.053
_refine_ls_R_factor_all 0.0723
_refine_ls_R_factor_gt 0.0524
_refine_ls_shift/su_max 0.000
_refine_ls_shift/su_mean 0.000
_refine_ls_structure_factor_coef Fsqd
_refine_ls_weighting_details 'w=1/[\s^2^(Fo^2^)+(0.0676P)^2^+0.3061P] where P=(Fo^2^+2Fc^2^)/3'
_refine_ls_weighting_scheme calc
_refine_ls_wR_factor_gt 0.1255
_refine_ls_wR_factor_ref 0.1416
_reflns_Friedel_coverage 0.000
_reflns_number_gt 287
_reflns_number_total 383
_reflns_threshold_expression 'I > 2\s(I)'
_cod_data_source_file lq5055.cif
_cod_data_source_block dipropyl_ether_phase_alpha_2_10GPa
_cod_depositor_comments 'Adding full bibliography for 1570433--1570452.cif.'
_cod_original_cell_volume 585.5(6)
_cod_database_code 1570449
_shelx_shelxl_version_number 2018/3
_shelx_space_group_comment
;
The symmetry employed for this shelxl refinement is uniquely defined
by the following loop, which should always be used as a source of
symmetry information in preference to the above space-group names.
They are only intended as comments.
;
_exptl_absorpt_special_details
; 
Data were collected at room temperature (295(2) K) and pressure of 2.10(2) GPa
(2100000 kPa).
;
_olex2_refinement_description
;
1. Fixed Uiso
 At 1.2 times of:
  All C(H,H) groups
 At 1.5 times of:
  All C(H,H,H) groups
2.a Secondary CH2 refined with riding coordinates:
 C1(H11,H12), C2(H22,H21), C4(H41,H42), C5(H52,H51)
2.b Idealised Me refined as rotating group:
 C3(H33,H31,H32), C6(H63,H61,H62)
;
_olex2_submission_special_instructions 'No special instructions were received'

loop_
_space_group_symop_operation_xyz
'x, y, z'
'-x, y+1/2, -z+1/2'
'-x, -y, -z'
'x, -y-1/2, z-1/2'

loop_
_atom_site_label
_atom_site_type_symbol
_atom_site_fract_x
_atom_site_fract_y
_atom_site_fract_z
_atom_site_U_iso_or_equiv
_atom_site_adp_type
_atom_site_occupancy
_atom_site_site_symmetry_order
_atom_site_calc_flag
_atom_site_refinement_flags_posn
_atom_site_refinement_flags_adp
_atom_site_refinement_flags_occupancy
_atom_site_disorder_assembly
_atom_site_disorder_group
O1 O 0.4584(5) 0.8479(5) 0.1318(2) 0.060(4) Uani 1 1 d . . . . .
C1 C 0.3745(8) 0.7127(7) 0.0543(3) 0.050(5) Uani 1 1 d . . . . .
H11 H 0.379792 0.477886 0.057313 0.060 Uiso 1 1 calc R U . . .
H12 H 0.412771 0.782871 0.003253 0.060 Uiso 1 1 calc R U . . .
C2 C 0.2200(8) 0.8189(7) 0.0454(3) 0.051(6) Uani 1 1 d . . . . .
H22 H 0.216710 1.052744 0.051755 0.061 Uiso 1 1 calc R U . . .
H21 H 0.178157 0.722236 0.092211 0.061 Uiso 1 1 calc R U . . .
C3 C 0.1293(10) 0.7207(8) -0.0443(3) 0.067(6) Uani 1 1 d . . . . .
H33 H 0.030640 0.790486 -0.047620 0.100 Uiso 1 1 calc R U . . .
H31 H 0.131747 0.489262 -0.050547 0.100 Uiso 1 1 calc R U . . .
H32 H 0.168837 0.821113 -0.090695 0.100 Uiso 1 1 calc R U . . .
C4 C 0.6019(8) 0.7218(7) 0.1489(3) 0.052(6) Uani 1 1 d . . . . .
H41 H 0.652655 0.790134 0.102695 0.062 Uiso 1 1 calc R U . . .
H42 H 0.598404 0.486637 0.148855 0.062 Uiso 1 1 calc R U . . .
C5 C 0.6824(8) 0.8402(7) 0.2367(3) 0.057(6) Uani 1 1 d . . . . .
H52 H 0.636847 0.753664 0.283253 0.069 Uiso 1 1 calc R U . . .
H51 H 0.676855 1.074957 0.238738 0.069 Uiso 1 1 calc R U . . .
C6 C 0.8411(8) 0.7362(8) 0.2522(3) 0.068(6) Uani 1 1 d . . . . .
H63 H 0.891490 0.826082 0.306852 0.101 Uiso 1 1 calc R U . . .
H61 H 0.885090 0.813085 0.204682 0.101 Uiso 1 1 calc R U . . .
H62 H 0.846918 0.503821 0.254860 0.101 Uiso 1 1 calc R U . . .

loop_
_atom_site_aniso_label
_atom_site_aniso_U_11
_atom_site_aniso_U_22
_atom_site_aniso_U_33
_atom_site_aniso_U_23
_atom_site_aniso_U_13
_atom_site_aniso_U_12
O1 0.071(9) 0.0434(13) 0.052(3) -0.0083(11) -0.019(5) 0.0061(17)
C1 0.063(12) 0.0385(17) 0.041(3) 0.0000(16) -0.011(6) 0.002(3)
C2 0.063(13) 0.0423(18) 0.043(4) -0.0001(16) -0.003(7) 0.000(3)
C3 0.091(13) 0.050(2) 0.047(4) -0.0013(18) -0.016(7) 0.002(3)
C4 0.059(12) 0.0393(18) 0.048(4) 0.0046(16) -0.012(6) -0.001(3)
C5 0.069(13) 0.0419(17) 0.051(4) 0.0003(17) -0.016(7) -0.001(3)
C6 0.083(13) 0.051(2) 0.055(4) 0.0028(18) -0.023(7) -0.003(3)

loop_
_atom_type_symbol
_atom_type_description
_atom_type_scat_dispersion_real
_atom_type_scat_dispersion_imag
_atom_type_scat_source
C C 0.0033 0.0016 'International Tables Vol C Tables 4.2.6.8 and 6.1.1.4'
H H 0.0000 0.0000 'International Tables Vol C Tables 4.2.6.8 and 6.1.1.4'
O O 0.0106 0.0060 'International Tables Vol C Tables 4.2.6.8 and 6.1.1.4'

loop_
_geom_angle_atom_site_label_1
_geom_angle_atom_site_label_2
_geom_angle_atom_site_label_3
_geom_angle
_geom_angle_site_symmetry_1
_geom_angle_site_symmetry_3
_geom_angle_publ_flag
C1 O1 C4 111.6(4) . . ?
O1 C1 H11 109.7 . . ?
O1 C1 H12 109.7 . . ?
O1 C1 C2 109.7(5) . . ?
H11 C1 H12 108.2 . . ?
C2 C1 H11 109.7 . . ?
C2 C1 H12 109.7 . . ?
C1 C2 H22 109.3 . . ?
C1 C2 H21 109.3 . . ?
C1 C2 C3 111.6(6) . . ?
H22 C2 H21 108.0 . . ?
C3 C2 H22 109.3 . . ?
C3 C2 H21 109.3 . . ?
C2 C3 H33 109.5 . . ?
C2 C3 H31 109.5 . . ?
C2 C3 H32 109.5 . . ?
H33 C3 H31 109.5 . . ?
H33 C3 H32 109.5 . . ?
H31 C3 H32 109.5 . . ?
O1 C4 H41 109.6 . . ?
O1 C4 H42 109.6 . . ?
O1 C4 C5 110.2(5) . . ?
H41 C4 H42 108.1 . . ?
C5 C4 H41 109.6 . . ?
C5 C4 H42 109.6 . . ?
C4 C5 H52 109.4 . . ?
C4 C5 H51 109.4 . . ?
C4 C5 C6 111.1(5) . . ?
H52 C5 H51 108.0 . . ?
C6 C5 H52 109.4 . . ?
C6 C5 H51 109.4 . . ?
C5 C6 H63 109.5 . . ?
C5 C6 H61 109.5 . . ?
C5 C6 H62 109.5 . . ?
H63 C6 H61 109.5 . . ?
H63 C6 H62 109.5 . . ?
H61 C6 H62 109.5 . . ?

loop_
_geom_bond_atom_site_label_1
_geom_bond_atom_site_label_2
_geom_bond_distance
_geom_bond_site_symmetry_2
_geom_bond_publ_flag
O1 C1 1.416(4) . ?
O1 C4 1.419(8) . ?
C1 H11 0.9700 . ?
C1 H12 0.9700 . ?
C1 C2 1.493(10) . ?
C2 H22 0.9700 . ?
C2 H21 0.9700 . ?
C2 C3 1.536(4) . ?
C3 H33 0.9600 . ?
C3 H31 0.9600 . ?
C3 H32 0.9600 . ?
C4 H41 0.9700 . ?
C4 H42 0.9700 . ?
C4 C5 1.504(4) . ?
C5 H52 0.9700 . ?
C5 H51 0.9700 . ?
C5 C6 1.523(9) . ?
C6 H63 0.9600 . ?
C6 H61 0.9600 . ?
C6 H62 0.9600 . ?

loop_
_geom_torsion_atom_site_label_1
_geom_torsion_atom_site_label_2
_geom_torsion_atom_site_label_3
_geom_torsion_atom_site_label_4
_geom_torsion
_geom_torsion_site_symmetry_1
_geom_torsion_site_symmetry_2
_geom_torsion_site_symmetry_3
_geom_torsion_site_symmetry_4
_geom_torsion_publ_flag
O1 C1 C2 C3 171.5(4) . . . . ?
O1 C4 C5 C6 -174.2(4) . . . . ?
C1 O1 C4 C5 -173.4(4) . . . . ?
C4 O1 C1 C2 172.7(4) . . . . ?
